data_7202390
loop_
_publ_author_name
'Polito, Marco'
'D'Oria, Emiliana'
'Maini, Lucia'
'Karamertzanis, Panagiotis G.'
'Grepioni, Fabrizia'
'Braga, Dario'
'Price, Sarah L.'

_publ_section_title
;
 The crystal structures of chloro and methyl ortho-benzoic acids and
 their co-crystal: rationalizing similarities and differences
;
_journal_issue 12
_journal_name_full CrystEngComm
_journal_page_first 1848
_journal_paper_doi 10.1039/b811438b
_journal_volume 10
_journal_year 2008
_chemical_formula_sum 'C15 H13 Cl O4'
_chemical_formula_weight 292.70
_chemical_name_systematic
;
?
;
_space_group_IT_number 4
_symmetry_cell_setting monoclinic
_symmetry_space_group_name_Hall 'P 2yb'
_symmetry_space_group_name_H-M 'P 1 21 1'
_atom_sites_solution_hydrogens geom
_atom_sites_solution_primary direct
_atom_sites_solution_secondary difmap
_audit_creation_method SHELXL-97
_cell_angle_alpha 90.00
_cell_angle_beta 104.372(7)
_cell_angle_gamma 90.00
_cell_formula_units_Z 2
_cell_length_a 3.8267(3)
_cell_length_b 23.260(2)
_cell_length_c 7.65020(10)
_cell_measurement_temperature 150(2)
_cell_volume 659.63(8)
_computing_structure_refinement 'SHELXL-97 (Sheldrick, 1997)'
_computing_structure_solution 'SHELXS-97 (Sheldrick, 1990)'
_diffrn_ambient_temperature 150(2)
_diffrn_measured_fraction_theta_full 0.991
_diffrn_measured_fraction_theta_max 0.904
_diffrn_radiation_monochromator graphite
_diffrn_radiation_source 'fine-focus sealed tube'
_diffrn_radiation_type MoK\a
_diffrn_radiation_wavelength 0.71073
_diffrn_reflns_av_R_equivalents 0.0783
_diffrn_reflns_av_sigmaI/netI 0.0544
_diffrn_reflns_limit_h_max 5
_diffrn_reflns_limit_h_min -5
_diffrn_reflns_limit_k_max 31
_diffrn_reflns_limit_k_min -30
_diffrn_reflns_limit_l_max 9
_diffrn_reflns_limit_l_min -10
_diffrn_reflns_number 15213
_diffrn_reflns_theta_full 29.41
_diffrn_reflns_theta_max 29.41
_diffrn_reflns_theta_min 2.75
_exptl_absorpt_coefficient_mu 0.300
_exptl_absorpt_correction_T_max 1.00000
_exptl_absorpt_correction_T_min 0.91628
_exptl_absorpt_correction_type multi-scan
_exptl_crystal_colour colourless
_exptl_crystal_density_diffrn 1.474
_exptl_crystal_density_method 'not measured'
_exptl_crystal_description needle
_exptl_crystal_F_000 304
_exptl_crystal_size_max 0.20
_exptl_crystal_size_mid 0.10
_exptl_crystal_size_min 0.09
_refine_diff_density_max 0.320
_refine_diff_density_min -0.288
_refine_diff_density_rms 0.060
_refine_ls_abs_structure_details 'Flack H D (1983), Acta Cryst. A39, 876-881'
_refine_ls_abs_structure_Flack 0.00(9)
_refine_ls_extinction_method none
_refine_ls_goodness_of_fit_ref 0.953
_refine_ls_hydrogen_treatment mixed
_refine_ls_matrix_type full
_refine_ls_number_parameters 171
_refine_ls_number_reflns 3168
_refine_ls_number_restraints 3
_refine_ls_restrained_S_all 0.953
_refine_ls_R_factor_all 0.0551
_refine_ls_R_factor_gt 0.0433
_refine_ls_shift/su_max 0.007
_refine_ls_shift/su_mean 0.002
_refine_ls_structure_factor_coef Fsqd
_refine_ls_weighting_details 'calc w=1/[\s^2^(Fo^2^)+(0.0721P)^2^+0.1629P] where P=(Fo^2^+2Fc^2^)/3'
_refine_ls_weighting_scheme calc
_refine_ls_wR_factor_gt 0.1141
_refine_ls_wR_factor_ref 0.1235
_reflns_number_gt 2700
_reflns_number_total 3168
_reflns_threshold_expression >2sigma(I)
_cod_data_source_file b811438b.txt
_cod_data_source_block toluic_acid:chlorobenzoic_acid_cocrystal_at_150K
_cod_depositor_comments
;
The following automatic conversions were performed:
'_symmetry_cell_setting' value 'Monoclinic' changed to 'monoclinic'
according to '/home/saulius/struct/CIF-dictionaries/cif_core.dic'
dictionary named 'cif_core.dic' version 2.4.1 from 2010-06-29.

Automatic conversion script
Id: cif_fix_enum 1527 2010-12-29 10:47:43Z saulius 
;
_cod_original_sg_symbol_H-M P21
_cod_database_code 7202390

loop_
_symmetry_equiv_pos_as_xyz
'x, y, z'
'-x, y+1/2, -z'

loop_
_atom_site_label
_atom_site_type_symbol
_atom_site_fract_x
_atom_site_fract_y
_atom_site_fract_z
_atom_site_U_iso_or_equiv
_atom_site_adp_type
_atom_site_occupancy
_atom_site_symmetry_multiplicity
_atom_site_calc_flag
_atom_site_refinement_flags
_atom_site_disorder_assembly
_atom_site_disorder_group
C1 C 0.7415(5) 0.35877(7) 0.09233(18) 0.0225(5) Uani 1 1 d GD . .
C2 C 0.6040(5) 0.39509(6) -0.0527(2) 0.0292(6) Uani 1 1 d G A .
H2 H 0.5114 0.4308 -0.0334 0.035 Uiso 1 1 calc R . .
C3 C 0.6049(5) 0.37797(8) -0.2267(2) 0.0328(6) Uani 1 1 d G A .
H3 H 0.5129 0.4023 -0.3238 0.039 Uiso 1 1 calc R . .
C4 C 0.7433(5) 0.32454(8) -0.25562(17) 0.0316(6) Uani 1 1 d G A .
H4 H 0.7439 0.3131 -0.3720 0.038 Uiso 1 1 calc R . .
C5 C 0.8808(5) 0.28822(7) -0.1106(2) 0.0261(5) Uani 1 1 d G A .
H5 H 0.9734 0.2525 -0.1299 0.031 Uiso 1 1 calc R . .
C6 C 0.8799(4) 0.30533(6) 0.06341(18) 0.0229(5) Uani 1 1 d G A .
C7 C 1.0277(7) 0.26375(12) 0.2130(3) 0.0232(5) Uani 1 1 d . . .
O1 O 0.9938(6) 0.26920(10) 0.3672(2) 0.0377(5) Uani 1 1 d . A .
O2 O 1.1985(6) 0.22011(9) 0.1640(3) 0.0343(5) Uani 1 1 d . A .
H200 H 1.261(10) 0.1926(17) 0.278(5) 0.051 Uiso 1 1 d . . .
Cl1 Cl 0.7272(13) 0.38489(18) 0.3028(4) 0.0243(3) Uani 0.50 1 d P A 1
C101 C 0.728(7) 0.3816(10) 0.2757(17) 0.0243(3) Uani 0.50 1 d PD A 2
H10A H 0.6304 0.4199 0.2630 0.036 Uiso 0.50 1 calc PR A 2
H10B H 0.9666 0.3822 0.3536 0.036 Uiso 0.50 1 calc PR A 2
H10C H 0.5766 0.3572 0.3269 0.036 Uiso 0.50 1 calc PR A 2
C8 C 1.6954(4) 0.05739(7) 0.70313(16) 0.0238(5) Uani 1 1 d GD . .
C9 C 1.8458(5) 0.02212(6) 0.8491(2) 0.0275(6) Uani 1 1 d G B .
H9 H 1.9358 -0.0138 0.8299 0.033 Uiso 1 1 calc R . .
C10 C 1.8619(5) 0.04061(8) 1.02368(18) 0.0294(6) Uani 1 1 d G B .
H10 H 1.9625 0.0170 1.1213 0.035 Uiso 1 1 calc R . .
C11 C 1.7274(5) 0.09436(8) 1.05233(16) 0.0302(6) Uani 1 1 d G B .
H11 H 1.7382 0.1067 1.1692 0.036 Uiso 1 1 calc R . .
C12 C 1.5770(5) 0.12963(6) 0.9064(2) 0.0258(5) Uani 1 1 d G B .
H12 H 1.4870 0.1656 0.9256 0.031 Uiso 1 1 calc R . .
C13 C 1.5609(4) 0.11115(6) 0.73179(18) 0.0220(5) Uani 1 1 d G B .
C14 C 1.4082(7) 0.15196(11) 0.5815(3) 0.0245(5) Uani 1 1 d . . .
O3 O 1.4383(6) 0.14639(10) 0.4275(2) 0.0367(5) Uani 1 1 d . B .
O4 O 1.2410(6) 0.19608(9) 0.6314(3) 0.0352(5) Uani 1 1 d . B .
H400 H 1.131(10) 0.2156(18) 0.543(5) 0.053 Uiso 1 1 d . . .
Cl2 Cl 1.6747(12) 0.02856(16) 0.4890(3) 0.0310(4) Uani 0.50 1 d P B 1
C102 C 1.698(6) 0.0335(9) 0.5199(16) 0.0310(4) Uani 0.50 1 d PD B 2
H10D H 1.7842 -0.0054 0.5328 0.047 Uiso 0.50 1 calc PR B 2
H10E H 1.8535 0.0564 0.4672 0.047 Uiso 0.50 1 calc PR B 2
H10F H 1.4576 0.0343 0.4434 0.047 Uiso 0.50 1 calc PR B 2

loop_
_atom_site_aniso_label
_atom_site_aniso_U_11
_atom_site_aniso_U_22
_atom_site_aniso_U_33
_atom_site_aniso_U_23
_atom_site_aniso_U_13
_atom_site_aniso_U_12
C1 0.0212(12) 0.0221(11) 0.0252(12) -0.0019(9) 0.0079(10) -0.0019(9)
C2 0.0277(12) 0.0275(14) 0.0330(14) 0.0042(11) 0.0087(11) 0.0028(10)
C3 0.0330(13) 0.0355(15) 0.0295(13) 0.0106(12) 0.0068(11) 0.0038(12)
C4 0.0365(14) 0.0345(15) 0.0247(13) -0.0013(10) 0.0094(11) -0.0021(11)
C5 0.0286(12) 0.0252(13) 0.0263(12) -0.0004(10) 0.0104(10) -0.0004(10)
C6 0.0219(11) 0.0224(12) 0.0247(12) 0.0005(9) 0.0063(9) -0.0015(9)
C7 0.0225(12) 0.0225(11) 0.0255(12) 0.0002(10) 0.0078(10) -0.0013(9)
O1 0.0543(13) 0.0376(11) 0.0242(10) 0.0052(8) 0.0156(9) 0.0169(9)
O2 0.0496(12) 0.0289(11) 0.0262(10) 0.0020(8) 0.0130(9) 0.0135(9)
Cl1 0.0346(5) 0.0222(8) 0.0193(10) -0.0022(8) 0.0126(10) 0.0041(5)
C101 0.0346(5) 0.0222(8) 0.0193(10) -0.0022(8) 0.0126(10) 0.0041(5)
C8 0.0219(11) 0.0239(12) 0.0259(12) -0.0019(10) 0.0068(10) -0.0030(9)
C9 0.0256(12) 0.0240(14) 0.0331(13) 0.0006(11) 0.0077(10) -0.0009(10)
C10 0.0291(13) 0.0271(14) 0.0313(14) 0.0068(10) 0.0061(11) -0.0009(10)
C11 0.0324(14) 0.0331(15) 0.0255(13) 0.0008(10) 0.0078(10) -0.0047(10)
C12 0.0267(12) 0.0248(13) 0.0262(12) -0.0021(10) 0.0072(10) -0.0007(10)
C13 0.0204(11) 0.0223(12) 0.0238(11) 0.0007(9) 0.0065(9) -0.0013(9)
C14 0.0241(12) 0.0220(12) 0.0278(13) -0.0012(10) 0.0075(10) 0.0005(9)
O3 0.0516(12) 0.0345(11) 0.0257(10) 0.0048(8) 0.0127(9) 0.0176(9)
O4 0.0522(13) 0.0270(12) 0.0282(10) 0.0055(8) 0.0131(9) 0.0177(9)
Cl2 0.0437(9) 0.0260(10) 0.0248(11) -0.0041(8) 0.0113(11) 0.0084(6)
C102 0.0437(9) 0.0260(10) 0.0248(11) -0.0041(8) 0.0113(11) 0.0084(6)

loop_
_atom_type_symbol
_atom_type_description
_atom_type_scat_dispersion_real
_atom_type_scat_dispersion_imag
_atom_type_scat_source
C C 0.0033 0.0016 'International Tables Vol C Tables 4.2.6.8 and 6.1.1.4'
H H 0.0000 0.0000 'International Tables Vol C Tables 4.2.6.8 and 6.1.1.4'
Cl Cl 0.1484 0.1585 'International Tables Vol C Tables 4.2.6.8 and 6.1.1.4'
O O 0.0106 0.0060 'International Tables Vol C Tables 4.2.6.8 and 6.1.1.4'

loop_
_geom_angle_atom_site_label_1
_geom_angle_atom_site_label_2
_geom_angle_atom_site_label_3
_geom_angle
_geom_angle_site_symmetry_1
_geom_angle_site_symmetry_3
_geom_angle_publ_flag
C2 C1 C6 120.0 . . ?
C2 C1 C101 115.7(9) . . ?
C6 C1 C101 124.3(9) . . ?
C2 C1 Cl1 115.80(19) . . ?
C6 C1 Cl1 124.20(19) . . ?
C101 C1 Cl1 0.2(12) . . ?
C3 C2 C1 120.0 . . ?
C3 C2 H2 120.0 . . ?
C1 C2 H2 120.0 . . ?
C4 C3 C2 120.0 . . ?
C4 C3 H3 120.0 . . ?
C2 C3 H3 120.0 . . ?
C3 C4 C5 120.0 . . ?
C3 C4 H4 120.0 . . ?
C5 C4 H4 120.0 . . ?
C4 C5 C6 120.0 . . ?
C4 C5 H5 120.0 . . ?
C6 C5 H5 120.0 . . ?
C5 C6 C1 120.0 . . ?
C5 C6 C7 117.15(14) . . ?
C1 C6 C7 122.84(14) . . ?
O1 C7 O2 122.3(2) . . ?
O1 C7 C6 124.0(2) . . ?
O2 C7 C6 113.7(2) . . ?
C7 O2 H200 105(2) . . ?
C1 C101 H10A 109.5 . . ?
C1 C101 H10B 109.5 . . ?
H10A C101 H10B 109.5 . . ?
C1 C101 H10C 109.4 . . ?
H10A C101 H10C 109.5 . . ?
H10B C101 H10C 109.5 . . ?
C9 C8 C13 120.0 . . ?
C9 C8 C102 115.6(9) . . ?
C13 C8 C102 124.4(9) . . ?
C9 C8 Cl2 116.00(17) . . ?
C13 C8 Cl2 123.96(17) . . ?
C102 C8 Cl2 3.0(10) . . ?
C10 C9 C8 120.0 . . ?
C10 C9 H9 120.0 . . ?
C8 C9 H9 120.0 . . ?
C9 C10 C11 120.0 . . ?
C9 C10 H10 120.0 . . ?
C11 C10 H10 120.0 . . ?
C12 C11 C10 120.0 . . ?
C12 C11 H11 120.0 . . ?
C10 C11 H11 120.0 . . ?
C13 C12 C11 120.0 . . ?
C13 C12 H12 120.0 . . ?
C11 C12 H12 120.0 . . ?
C12 C13 C8 120.0 . . ?
C12 C13 C14 117.30(14) . . ?
C8 C13 C14 122.67(14) . . ?
O3 C14 O4 122.2(2) . . ?
O3 C14 C13 124.3(2) . . ?
O4 C14 C13 113.5(2) . . ?
C14 O4 H400 112(3) . . ?
C8 C102 H10D 109.5 . . ?
C8 C102 H10E 109.5 . . ?
H10D C102 H10E 109.5 . . ?
C8 C102 H10F 109.5 . . ?
H10D C102 H10F 109.5 . . ?
H10E C102 H10F 109.5 . . ?

loop_
_geom_bond_atom_site_label_1
_geom_bond_atom_site_label_2
_geom_bond_distance
_geom_bond_site_symmetry_2
_geom_bond_publ_flag
C1 C2 1.3900 . ?
C1 C6 1.3900 . ?
C1 C101 1.513(9) . ?
C1 Cl1 1.734(2) . ?
C2 C3 1.3900 . ?
C2 H2 0.9300 . ?
C3 C4 1.3900 . ?
C3 H3 0.9300 . ?
C4 C5 1.3900 . ?
C4 H4 0.9300 . ?
C5 C6 1.3900 . ?
C5 H5 0.9300 . ?
C6 C7 1.498(3) . ?
C7 O1 1.225(3) . ?
C7 O2 1.311(3) . ?
O2 H200 1.06(4) . ?
C101 H10A 0.9600 . ?
C101 H10B 0.9600 . ?
C101 H10C 0.9600 . ?
C8 C9 1.3900 . ?
C8 C13 1.3900 . ?
C8 C102 1.510(8) . ?
C8 Cl2 1.754(2) . ?
C9 C10 1.3900 . ?
C9 H9 0.9300 . ?
C10 C11 1.3900 . ?
C10 H10 0.9300 . ?
C11 C12 1.3900 . ?
C11 H11 0.9300 . ?
C12 C13 1.3900 . ?
C12 H12 0.9300 . ?
C13 C14 1.494(3) . ?
C14 O3 1.219(3) . ?
C14 O4 1.315(3) . ?
O4 H400 0.84(4) . ?
C102 H10D 0.9600 . ?
C102 H10E 0.9600 . ?
C102 H10F 0.9600 . ?
